data_7053179
loop_
_publ_author_name
'Mouchaham, Georges'
'Roques, Nans'
'Duhayon, Carine'
'Imaz, Inhar'
'Sutter, Jean-Pascal'

_publ_section_title
;
 Extended H-bond networks based on guanidinium H-donors and
 [Zr(A)4]4&#x2212; H-acceptor units: modulation of the assemblage and
 guest accessible volume by chemical design (A = oxalate,
 dihydrobenzoquinonate, chloranilate)
;
_journal_issue 11
_journal_name_full 'New Journal of Chemistry'
_journal_page_first 3476
_journal_paper_doi 10.1039/c3nj00520h
_journal_volume 37
_journal_year 2013
_chemical_formula_moiety 'C24 H14 K2 O19 Zr, 2(C3 H10 N3), H2 O'
_chemical_formula_sum 'C30 H36 K2 N6 O20 Zr'
_chemical_formula_weight 970.04
_space_group_IT_number 60
_symmetry_cell_setting orthorhombic
_symmetry_space_group_name_Hall '-P 2n 2ab'
_symmetry_space_group_name_H-M 'P b c n'
_atom_sites_solution_hydrogens difmap
_atom_sites_solution_primary other
_cell_angle_alpha 90
_cell_angle_beta 90
_cell_angle_gamma 90
_cell_formula_units_Z 4
_cell_length_a 10.3719(7)
_cell_length_b 21.7887(15)
_cell_length_c 17.3292(12)
_cell_measurement_reflns_used 9799
_cell_measurement_temperature 180
_cell_measurement_theta_max 41
_cell_measurement_theta_min 3
_cell_volume 3916.2(5)
_computing_cell_refinement 'Apex2 (Bruker AXS, 2006)'
_computing_data_collection 'Apex2 (Bruker AXS, 2006)'
_computing_data_reduction 'CrysAlis, (Oxford Diffraction, 2002)'
_computing_molecular_graphics 'CAMERON (Watkin et al., 1996)'
_computing_publication_material 'CRYSTALS (Betteridge et al., 2003)'
_computing_structure_refinement 'CRYSTALS (Betteridge et al., 2003)'
_computing_structure_solution 'Superflip (Palatinus & Chapuis, 2007)'
_diffrn_ambient_temperature 180
_diffrn_measured_fraction_theta_full 0.999
_diffrn_measured_fraction_theta_max 0.986
_diffrn_measurement_device Area
_diffrn_measurement_device_type 'Bruker Kappa Apex2'
_diffrn_measurement_method '\f & \w scans'
_diffrn_radiation_monochromator graphite
_diffrn_radiation_type 'Mo K\a'
_diffrn_radiation_wavelength 0.71073
_diffrn_reflns_av_R_equivalents 0.036
_diffrn_reflns_limit_h_max 19
_diffrn_reflns_limit_h_min -19
_diffrn_reflns_limit_k_max 38
_diffrn_reflns_limit_k_min -40
_diffrn_reflns_limit_l_max 32
_diffrn_reflns_limit_l_min -32
_diffrn_reflns_number 104779
_diffrn_reflns_theta_full 40.573
_diffrn_reflns_theta_max 41.827
_diffrn_reflns_theta_min 1.869
_diffrn_standards_number 0
_exptl_absorpt_coefficient_mu 0.583
_exptl_absorpt_correction_T_max 0.92
_exptl_absorpt_correction_T_min 0.83
_exptl_absorpt_correction_type multi-scan
_exptl_absorpt_process_details 'SADABS (Siemens, 1996)'
_exptl_crystal_colour 'dark red'
_exptl_crystal_density_diffrn 1.642
_exptl_crystal_density_method 'not measured'
_exptl_crystal_description block
_exptl_crystal_F_000 1968
_exptl_crystal_size_max 0.200
_exptl_crystal_size_mid 0.200
_exptl_crystal_size_min 0.150
_refine_diff_density_max 3.21
_refine_diff_density_min -0.89
_refine_ls_extinction_method None
_refine_ls_goodness_of_fit_ref 1.0525
_refine_ls_hydrogen_treatment constr
_refine_ls_matrix_type full
_refine_ls_number_parameters 281
_refine_ls_number_reflns 8920
_refine_ls_number_restraints 4
_refine_ls_R_factor_all 0.0732
_refine_ls_R_factor_gt 0.0478
_refine_ls_shift/su_max 0.0033819
_refine_ls_shift/su_mean 0.0000865
_refine_ls_structure_factor_coef F
_refine_ls_weighting_details
;
 Method, part 1, Chebychev polynomial, (Watkin, 1994, Prince, 1982) 
 [weight] = 1.0/[A~0~*T~0~(x)+A~1~*T~1~(x) ... +A~n-1~]*T~n-1~(x)] 
 where A~i~ are the Chebychev coefficients listed below and x= Fcalc/Fmax 
 Method = Robust Weighting (Prince, 1982) 
 W = [weight] * [1-(deltaF/6*sigmaF)^2^]^2^ 
 A~i~ are: 
 1.18 1.14 0.779 
;
_refine_ls_weighting_scheme calc
_refine_ls_wR_factor_all 0.0723
_refine_ls_wR_factor_gt 0.0544
_refine_ls_wR_factor_ref 0.0530
_reflns_limit_h_max 19
_reflns_limit_h_min 0
_reflns_limit_k_max 40
_reflns_limit_k_min 0
_reflns_limit_l_max 32
_reflns_limit_l_min 0
_reflns_number_gt 9537
_reflns_number_total 13384
_reflns_threshold_expression I>2.0\s(I)
_oxford_refine_ls_r_factor_ref 0.0449
_oxford_reflns_number_all 13373
_oxford_reflns_threshold_expression_ref I>3.0\s(I)
_cod_data_source_file c3nj00520h.txt
_cod_data_source_block cpd7
_cod_depositor_comments
;
The following automatic conversions were performed:

'_atom_sites_solution_primary' value 'Other' changed to 'other'
according to /home/saulius/struct/CIF-dictionaries/cif_core.dic
dictionary named 'cif_core.dic' version 2.4.2 from 2011-04-26.

Automatic conversion script
Id: cif_fix_values 1891 2012-01-12 08:04:46Z andrius 
;
_cod_original_sg_symbol_H-M 'P b c n '
_cod_database_code 7053179

loop_
_symmetry_equiv_pos_as_xyz
x,y,z
-x,-y,-z
-x+1/2,y+1/2,z
x+1/2,-y+1/2,-z
x,-y,z+1/2
-x,y,-z+1/2
-x+1/2,-y+1/2,z+1/2
x+1/2,y+1/2,-z+1/2

loop_
_atom_site_label
_atom_site_type_symbol
_atom_site_fract_x
_atom_site_fract_y
_atom_site_fract_z
_atom_site_U_iso_or_equiv
_atom_site_occupancy
_atom_site_adp_type
_atom_site_refinement_flags_posn
_atom_site_refinement_flags_adp
Zr1 Zr 0.5000 0.642075(6) 0.2500 0.0153 1.0000 Uani S T
C1 C 0.26313(11) 0.71875(5) 0.29625(6) 0.0182 1.0000 Uani . .
C2 C 0.22211(13) 0.65317(6) 0.30526(7) 0.0216 1.0000 Uani . .
C3 C 0.10183(16) 0.63824(7) 0.33103(10) 0.0300 1.0000 Uani . .
C4 C 0.01181(14) 0.68560(8) 0.34970(9) 0.0282 1.0000 Uani . .
C5 C 0.05677(13) 0.75340(7) 0.34365(8) 0.0255 1.0000 Uani . .
C6 C 0.18270(13) 0.76633(6) 0.31577(9) 0.0241 1.0000 Uani . .
C7 C 0.58723(11) 0.62457(4) 0.41793(6) 0.0165 1.0000 Uani . .
C8 C 0.58269(11) 0.56038(5) 0.38715(6) 0.0171 1.0000 Uani . .
C9 C 0.62278(14) 0.51101(5) 0.43041(7) 0.0217 1.0000 Uani . .
C10 C 0.66764(13) 0.52007(5) 0.50692(7) 0.0195 1.0000 Uani . .
C11 C 0.66788(14) 0.58640(5) 0.53961(7) 0.0211 1.0000 Uani . .
C12 C 0.62568(14) 0.63594(5) 0.49202(7) 0.0209 1.0000 Uani . .
C13 C 0.18309(13) 0.67471(6) 0.55612(9) 0.0256 1.0000 Uani . .
C14 C 0.0325(2) 0.59327(8) 0.52100(14) 0.0394 1.0000 Uani . .
C15 C -0.04626(16) 0.69749(9) 0.55459(12) 0.0361 1.0000 Uani . .
N1 N 0.28440(14) 0.63922(7) 0.53838(13) 0.0397 1.0000 Uani . .
N2 N 0.20545(13) 0.72801(6) 0.59093(9) 0.0294 1.0000 Uani . .
N3 N 0.06331(12) 0.65716(6) 0.53884(9) 0.0299 1.0000 Uani . .
O1 O 0.37942(9) 0.72465(4) 0.27017(6) 0.0200 1.0000 Uani . .
O2 O 0.30961(10) 0.61392(4) 0.28541(7) 0.0243 1.0000 Uani . .
O3 O -0.02218(11) 0.79364(7) 0.36296(9) 0.0354 1.0000 Uani . .
O4 O -0.10098(12) 0.67580(8) 0.36942(9) 0.0400 1.0000 Uani . .
O5 O 0.55198(9) 0.66587(4) 0.36803(5) 0.0190 1.0000 Uani . .
O6 O 0.53963(11) 0.55672(4) 0.31774(5) 0.0208 1.0000 Uani . .
O7 O 0.70804(15) 0.59343(5) 0.60593(6) 0.0344 1.0000 Uani . .
O8 O 0.70594(12) 0.47852(5) 0.55019(6) 0.0263 1.0000 Uani . .
O9 O 0.500000(10) 0.84252(14) 0.250000(10) 0.0724 1.0000 Uani S T
O10 O 0.500000(10) 0.60309(9) 0.750000(10) 0.0487 1.0000 Uani S T
O11 O 0.8732(3) 0.46281(17) 0.8306(3) 0.0545 0.5000 Uani . .
O12 O 0.9415(6) 0.5285(3) 0.7608(4) 0.0798 0.5000 Uani . .
K1 K 0.68991(4) 0.509324(14) 0.71311(2) 0.0311 1.0000 Uani . .
H31 H 0.0773 0.5976 0.3355 0.0363 1.0000 Uiso R .
H61 H 0.2120 0.8073 0.3112 0.0280 1.0000 Uiso R .
H91 H 0.6185 0.4720 0.4107 0.0268 1.0000 Uiso R .
H121 H 0.6252 0.6764 0.5120 0.0263 1.0000 Uiso R .
H152 H -0.1207 0.6858 0.5252 0.0540 1.0000 Uiso R .
H151 H -0.0647 0.6966 0.6086 0.0544 1.0000 Uiso R .
H153 H -0.0249 0.7387 0.5403 0.0542 1.0000 Uiso R .
H22 H 0.1426 0.7499 0.6060 0.0340 1.0000 Uiso R .
H12 H 0.2743 0.6076 0.5097 0.0461 1.0000 Uiso R .
H21 H 0.2799 0.7378 0.6031 0.0348 1.0000 Uiso R .
H92 H 0.4357 0.8571 0.2723 0.1085 1.0000 Uiso R .
H11 H 0.3598 0.6512 0.5494 0.0471 1.0000 Uiso R .
H102 H 0.4924 0.6198 0.7921 0.0729 1.0000 Uiso R .
H141 H -0.0551 0.5898 0.5104 0.0478 1.0000 Uiso R .
H142 H 0.0533 0.5687 0.5630 0.0478 1.0000 Uiso R .
H143 H 0.0797 0.5807 0.4782 0.0478 1.0000 Uiso R .

loop_
_atom_site_aniso_label
_atom_site_aniso_U_11
_atom_site_aniso_U_22
_atom_site_aniso_U_33
_atom_site_aniso_U_23
_atom_site_aniso_U_13
_atom_site_aniso_U_12
Zr1 0.02175(6) 0.00950(5) 0.01451(5) 0.0000 -0.00038(5) 0.0000
C1 0.0200(4) 0.0161(4) 0.0186(4) -0.0020(3) 0.0000(3) -0.0008(3)
C2 0.0252(5) 0.0181(4) 0.0217(4) -0.0004(3) 0.0014(4) -0.0020(3)
C3 0.0283(6) 0.0257(5) 0.0359(7) 0.0001(5) 0.0076(5) -0.0074(5)
C4 0.0233(6) 0.0359(7) 0.0256(5) 0.0000(5) 0.0034(4) -0.0042(5)
C5 0.0203(5) 0.0323(6) 0.0238(5) -0.0076(4) -0.0005(4) 0.0014(4)
C6 0.0208(5) 0.0201(4) 0.0313(5) -0.0063(4) 0.0007(4) 0.0009(4)
C7 0.0217(4) 0.0120(3) 0.0157(3) -0.0012(3) 0.0004(3) 0.0002(3)
C8 0.0238(4) 0.0128(3) 0.0146(3) -0.0007(3) -0.0002(3) 0.0009(3)
C9 0.0353(6) 0.0135(3) 0.0164(4) -0.0014(3) -0.0023(4) 0.0039(4)
C10 0.0262(5) 0.0151(4) 0.0173(4) -0.0007(3) -0.0010(3) 0.0027(3)
C11 0.0305(5) 0.0161(4) 0.0167(4) -0.0005(3) -0.0015(4) -0.0004(4)
C12 0.0319(5) 0.0143(3) 0.0166(4) -0.0021(3) -0.0019(4) 0.0001(3)
C13 0.0224(5) 0.0191(4) 0.0353(6) -0.0066(4) -0.0036(4) 0.0026(4)
C14 0.0364(7) 0.0259(6) 0.0558(11) -0.0136(7) -0.0005(7) -0.0052(5)
C15 0.0234(6) 0.0345(7) 0.0506(9) -0.0131(7) -0.0001(6) 0.0041(5)
N1 0.0240(5) 0.0281(6) 0.0670(11) -0.0217(6) -0.0082(6) 0.0079(4)
N2 0.0246(5) 0.0190(4) 0.0445(7) -0.0108(4) -0.0040(5) 0.0015(3)
N3 0.0223(4) 0.0231(4) 0.0443(7) -0.0120(5) -0.0023(4) 0.0007(4)
O1 0.0201(3) 0.0139(3) 0.0259(3) -0.0004(2) 0.0022(3) 0.0007(2)
O2 0.0273(4) 0.0137(3) 0.0320(4) 0.0000(3) 0.0053(3) -0.0016(3)
O3 0.0235(5) 0.0412(6) 0.0413(6) -0.0153(5) 0.0034(4) 0.0048(4)
O4 0.0235(5) 0.0537(8) 0.0430(7) 0.0053(6) 0.0077(5) -0.0048(5)
O5 0.0280(4) 0.0117(3) 0.0173(3) 0.0000(2) -0.0025(3) 0.0005(3)
O6 0.0351(4) 0.0132(3) 0.0140(3) -0.0005(2) -0.0032(3) 0.0009(3)
O7 0.0633(8) 0.0208(4) 0.0191(4) -0.0003(3) -0.0124(4) -0.0022(5)
O8 0.0389(5) 0.0193(3) 0.0207(3) 0.0010(3) -0.0053(3) 0.0079(3)
O9 0.072(2) 0.0324(11) 0.113(3) 0.0000 0.0210(18) 0.0000
O10 0.0655(14) 0.0247(7) 0.0559(13) 0.0000 0.0250(11) 0.0000
O11 0.0339(13) 0.0405(15) 0.089(3) -0.0175(17) -0.0040(16) 0.0026(12)
O12 0.068(3) 0.055(2) 0.117(4) -0.019(3) -0.016(3) 0.000(2)
K1 0.04606(18) 0.01904(10) 0.02824(12) 0.00452(9) -0.00075(12) -0.00790(10)

loop_
_atom_type_symbol
_atom_type_scat_dispersion_real
_atom_type_scat_dispersion_imag
_atom_type_scat_Cromer_Mann_a1
_atom_type_scat_Cromer_Mann_b1
_atom_type_scat_Cromer_Mann_a2
_atom_type_scat_Cromer_Mann_b2
_atom_type_scat_Cromer_Mann_a3
_atom_type_scat_Cromer_Mann_b3
_atom_type_scat_Cromer_Mann_a4
_atom_type_scat_Cromer_Mann_b4
_atom_type_scat_Cromer_Mann_c
_atom_type_scat_source
C 0.0033 0.0016 2.3100 20.8439 1.0200 10.2075 1.5886 0.5687 0.8650 51.6512 0.2156 'International Tables Vol C 4.2.6.8 and 6.1.1.4'
H 0.0000 0.0000 0.4930 10.5109 0.3229 26.1257 0.1402 3.1424 0.0408 57.7998 0.0030 'International Tables Vol C 4.2.6.8 and 6.1.1.4'
N 0.0061 0.0033 12.2126 0.0057 3.1322 9.8933 2.0125 28.9975 1.1663 0.5826 -11.5290 'International Tables Vol C 4.2.6.8 and 6.1.1.4'
O 0.0106 0.0060 3.0485 13.2771 2.2868 5.7011 1.5463 0.3239 0.8670 32.9089 0.2508 'International Tables Vol C 4.2.6.8 and 6.1.1.4'
Zr -2.9673 0.5597 17.8765 1.2762 10.9480 11.9160 5.4173 0.1176 3.6572 87.6627 2.0693 'International Tables Vol C 4.2.6.8 and 6.1.1.4'
K 0.2009 0.2494 8.2186 12.7949 7.4398 0.7748 1.0519 213.1870 0.8659 41.6841 1.4228 'International Tables Vol C 4.2.6.8 and 6.1.1.4'

loop_
_geom_angle_atom_site_label_1
_geom_angle_site_symmetry_1
_geom_angle_atom_site_label_2
_geom_angle_atom_site_label_3
_geom_angle_site_symmetry_3
_geom_angle
_geom_angle_publ_flag
O6 6_655 Zr1 O1 6_655 134.02(4) yes
O6 6_655 Zr1 O5 6_655 70.10(3) yes
O1 6_655 Zr1 O5 6_655 78.38(3) yes
O6 6_655 Zr1 O2 6_655 77.44(4) yes
O1 6_655 Zr1 O2 6_655 70.72(3) yes
O5 6_655 Zr1 O2 6_655 91.56(4) yes
O6 6_655 Zr1 O1 . 130.78(4) yes
O1 6_655 Zr1 O1 . 71.64(5) yes
O5 6_655 Zr1 O1 . 79.36(4) yes
O2 6_655 Zr1 O1 . 142.32(3) yes
O6 6_655 Zr1 O2 . 75.21(4) yes
O1 6_655 Zr1 O2 . 142.32(4) yes
O5 6_655 Zr1 O2 . 96.21(4) yes
O2 6_655 Zr1 O2 . 146.95(5) yes
O1 . Zr1 O2 . 70.72(3) yes
O6 6_655 Zr1 O5 . 137.40(3) yes
O1 6_655 Zr1 O5 . 79.36(4) yes
O5 6_655 Zr1 O5 . 152.46(4) yes
O2 6_655 Zr1 O5 . 96.21(4) yes
O1 . Zr1 O5 . 78.38(3) yes
O6 6_655 Zr1 O6 . 67.55(4) yes
O1 6_655 Zr1 O6 . 130.78(4) yes
O5 6_655 Zr1 O6 . 137.40(3) yes
O2 6_655 Zr1 O6 . 75.21(4) yes
O1 . Zr1 O6 . 134.02(4) yes
O2 . Zr1 O5 . 91.56(4) yes
O2 . Zr1 O6 . 77.44(4) yes
O5 . Zr1 O6 . 70.10(3) yes
C2 . C1 C6 . 121.45(11) yes
C2 . C1 O1 . 113.31(10) yes
C6 . C1 O1 . 125.24(11) yes
C1 . C2 C3 . 121.39(12) yes
C1 . C2 O2 . 113.79(11) yes
C3 . C2 O2 . 124.81(12) yes
C2 . C3 C4 . 119.96(13) yes
C2 . C3 H31 . 120.5 no
C4 . C3 H31 . 119.5 no
C3 . C4 C5 . 118.40(12) yes
C3 . C4 O4 . 123.76(16) yes
C5 . C4 O4 . 117.83(15) yes
C4 . C5 C6 . 119.19(12) yes
C4 . C5 O3 . 117.01(13) yes
C6 . C5 O3 . 123.79(15) yes
C5 . C6 C1 . 119.50(12) yes
C5 . C6 H61 . 120.7 no
C1 . C6 H61 . 119.8 no
C8 . C7 C12 . 120.85(9) yes
C8 . C7 O5 . 113.61(9) yes
C12 . C7 O5 . 125.54(9) yes
C7 . C8 C9 . 121.79(10) yes
C7 . C8 O6 . 113.70(9) yes
C9 . C8 O6 . 124.50(10) yes
C8 . C9 C10 . 119.97(10) yes
C8 . C9 H91 . 120.5 no
C10 . C9 H91 . 119.5 no
C9 . C10 C11 . 118.11(9) yes
C9 . C10 O8 . 124.62(11) yes
C11 . C10 O8 . 117.27(10) yes
C10 . C11 C12 . 119.53(10) yes
C10 . C11 O7 . 117.18(11) yes
C12 . C11 O7 . 123.28(11) yes
C11 . C12 C7 . 119.68(10) yes
C11 . C12 H121 . 119.6 no
C7 . C12 H121 . 120.7 no
N1 . C13 N2 . 118.12(13) yes
N1 . C13 N3 . 120.89(12) yes
N2 . C13 N3 . 120.98(12) yes
N3 . C14 H141 . 109.5 no
N3 . C14 H142 . 109.4 no
H141 . C14 H142 . 109.5 no
N3 . C14 H143 . 109.5 no
H141 . C14 H143 . 109.5 no
H142 . C14 H143 . 109.5 no
N3 . C15 H152 . 111.6 no
N3 . C15 H151 . 109.0 no
H152 . C15 H151 . 110.6 no
N3 . C15 H153 . 109.6 no
H152 . C15 H153 . 107.3 no
H151 . C15 H153 . 108.7 no
C13 . N1 H12 . 120.1 no
C13 . N1 H11 . 119.7 no
H12 . N1 H11 . 119.5 no
C13 . N2 H22 . 119.8 no
C13 . N2 H21 . 120.1 no
H22 . N2 H21 . 119.6 no
C15 . N3 C14 . 116.23(14) yes
C15 . N3 C13 . 120.65(12) yes
C14 . N3 C13 . 121.61(14) yes
Zr1 . O1 C1 . 119.97(7) yes
C2 . O2 Zr1 . 122.00(8) yes
C7 . O5 Zr1 . 121.97(7) yes
Zr1 . O6 C8 . 120.21(7) yes
C11 . O7 K1 . 123.43(9) yes
H92 6_655 O9 H92 . 135.1 no
H102 6_656 O10 H102 . 127.1 no

loop_
_geom_bond_atom_site_label_1
_geom_bond_atom_site_label_2
_geom_bond_site_symmetry_2
_geom_bond_distance
_geom_bond_publ_flag
Zr1 O6 6_655 2.2373(9) yes
Zr1 O1 6_655 2.2190(9) yes
Zr1 O5 6_655 2.1779(8) yes
Zr1 O2 6_655 2.1569(10) yes
Zr1 O1 . 2.2190(9) yes
Zr1 O2 . 2.1569(10) yes
Zr1 O5 . 2.1779(8) yes
Zr1 O6 . 2.2373(9) yes
C1 C2 . 1.4989(16) yes
C1 C6 . 1.3731(17) yes
C1 O1 . 1.2944(15) yes
C2 C3 . 1.364(2) yes
C2 O2 . 1.2936(16) yes
C3 C4 . 1.429(2) yes
C3 H31 . 0.924 no
C4 C5 . 1.553(2) yes
C4 O4 . 1.2374(18) yes
C5 C6 . 1.4208(19) yes
C5 O3 . 1.2455(18) yes
C6 H61 . 0.946 no
C7 C8 . 1.4977(14) yes
C7 C12 . 1.3671(16) yes
C7 O5 . 1.3003(13) yes
C8 C9 . 1.3755(15) yes
C8 O6 . 1.2856(13) yes
C9 C10 . 1.4189(16) yes
C9 H91 . 0.916 no
C10 C11 . 1.5523(15) yes
C10 O8 . 1.2409(15) yes
C11 C12 . 1.4272(16) yes
C11 O7 . 1.2320(15) yes
C12 H121 . 0.947 no
C13 N1 . 1.3402(19) yes
C13 N2 . 1.3292(17) yes
C13 N3 . 1.3339(19) yes
C14 N3 . 1.461(2) yes
C14 H141 . 0.930 no
C14 H142 . 0.930 no
C14 H143 . 0.930 no
C15 N3 . 1.462(2) yes
C15 H152 . 0.959 no
C15 H151 . 0.955 no
C15 H153 . 0.957 no
N1 H12 . 0.855 no
N1 H11 . 0.846 no
N2 H22 . 0.849 no
N2 H21 . 0.828 no
O7 K1 . 2.6159(12) yes
O9 H92 6_655 0.835 no
O9 H92 . 0.835 no
O10 H102 6_656 0.819 no
O10 H102 . 0.819 no
O12 O12 6_756 1.270(13) yes

loop_
_geom_hbond_atom_site_label_D
_geom_hbond_atom_site_label_H
_geom_hbond_atom_site_label_A
_geom_hbond_site_symmetry_A
_geom_hbond_angle_DHA
_geom_hbond_distance_DH
_geom_hbond_distance_HA
_geom_hbond_distance_DA
_geom_hbond_publ_flag
C3 H31 O11 5_464 137.47(9) 0.924 2.494 3.236(2) yes
C6 H61 O7 4_466 137.30(4) 0.946 2.596 3.354(2) yes
N2 H22 O5 4_466 153.68(5) 0.849 2.110 2.896(2) yes
N1 H12 O8 2_666 165.78(5) 0.855 2.155 2.991(2) yes
N2 H21 O3 4_566 147.36(5) 0.828 2.242 2.974(2) yes
N2 H21 O4 4_566 139.71(5) 0.828 2.302 2.983(2) yes
N1 H11 O3 4_566 143.61(5) 0.846 2.292 3.015(2) yes
O10 H102 O3 7_565 146.97(4) 0.819 2.271 2.991(2) yes
